data_4310922
loop_
_publ_author_name
'Andreas Gutzmann'
'Christian N\"ather'
'Wolfgang Bensch'

_publ_section_title
;
 Synthesis, Crystal Structures, and Optical Properties of Two New Layered
 Quaternary Tantalum Thiophosphates and the Thermal Conversion of
 Cs4Ta4P4S24 into Cs2Ta2P2S12
;
_journal_name_full 'Inorganic Chemistry'
_journal_page_first 2998
_journal_page_last 3004
_journal_paper_doi 10.1021/ic035273k
_journal_volume 43
_journal_year 2004
_chemical_formula_sum 'Cs2 P2 S12 Ta2'
_chemical_formula_weight 1074.38
_chemical_name_systematic
; 
 ? 
;
_space_group_IT_number 14
_symmetry_cell_setting monoclinic
_symmetry_space_group_name_Hall '-P 2ybc'
_symmetry_space_group_name_H-M 'P 1 21/c 1'
_atom_sites_solution_hydrogens geom
_atom_sites_solution_primary direct
_atom_sites_solution_secondary difmap
_audit_creation_method SHELXL-97
_cell_angle_alpha 90.00
_cell_angle_beta 99.23(3)
_cell_angle_gamma 90.00
_cell_formula_units_Z 4
_cell_length_a 8.8619(18)
_cell_length_b 12.500(3)
_cell_length_c 17.408(4)
_cell_measurement_temperature 293(2)
_cell_volume 1903.4(8)
_computing_structure_refinement 'SHELXL-97 (Sheldrick, 1997)'
_computing_structure_solution 'SHELXS-97 (Sheldrick, 1990)'
_diffrn_ambient_temperature 293(2)
_diffrn_measured_fraction_theta_full 0.948
_diffrn_measured_fraction_theta_max 0.948
_diffrn_radiation_monochromator graphite
_diffrn_radiation_source 'fine-focus sealed tube'
_diffrn_radiation_type MoK\a
_diffrn_radiation_wavelength 0.71073
_diffrn_reflns_av_R_equivalents 0.0518
_diffrn_reflns_av_sigmaI/netI 0.0333
_diffrn_reflns_limit_h_max 11
_diffrn_reflns_limit_h_min -11
_diffrn_reflns_limit_k_max 16
_diffrn_reflns_limit_k_min -16
_diffrn_reflns_limit_l_max 22
_diffrn_reflns_limit_l_min -22
_diffrn_reflns_number 17894
_diffrn_reflns_theta_full 27.91
_diffrn_reflns_theta_max 27.91
_diffrn_reflns_theta_min 2.33
_exptl_absorpt_coefficient_mu 16.721
_exptl_crystal_density_diffrn 3.749
_exptl_crystal_density_method 'not measured'
_exptl_crystal_F_000 1912
_refine_diff_density_max 2.082
_refine_diff_density_min -3.786
_refine_diff_density_rms 0.433
_refine_ls_extinction_method none
_refine_ls_goodness_of_fit_ref 1.024
_refine_ls_hydrogen_treatment mixed
_refine_ls_matrix_type full
_refine_ls_number_parameters 163
_refine_ls_number_reflns 4314
_refine_ls_number_restraints 0
_refine_ls_restrained_S_all 1.024
_refine_ls_R_factor_all 0.0599
_refine_ls_R_factor_gt 0.0540
_refine_ls_shift/su_max 0.000
_refine_ls_shift/su_mean 0.000
_refine_ls_structure_factor_coef Fsqd
_refine_ls_weighting_details 'calc w=1/[\s^2^(Fo^2^)+(0.1129P)^2^+10.6171P] where P=(Fo^2^+2Fc^2^)/3'
_refine_ls_weighting_scheme calc
_refine_ls_wR_factor_gt 0.1412
_refine_ls_wR_factor_ref 0.1493
_reflns_number_gt 3783
_reflns_number_total 4314
_reflns_threshold_expression >2sigma(I)
_cod_data_source_file ic035273ksi20031105_083449_1.cif
_cod_data_source_block agu606
_cod_original_cell_volume 1903.3(7)
_cod_database_code 4310922

loop_
_symmetry_equiv_pos_as_xyz
'x, y, z'
'-x, y+1/2, -z+1/2'
'-x, -y, -z'
'x, -y-1/2, z-1/2'

loop_
_atom_site_label
_atom_site_type_symbol
_atom_site_fract_x
_atom_site_fract_y
_atom_site_fract_z
_atom_site_U_iso_or_equiv
_atom_site_adp_type
_atom_site_occupancy
_atom_site_symmetry_multiplicity
_atom_site_calc_flag
_atom_site_refinement_flags
_atom_site_disorder_assembly
_atom_site_disorder_group
Ta1 Ta 0.16019(4) 0.18230(3) 0.13518(2) 0.02051(14) Uani 1 1 d . . .
Ta2 Ta -0.59130(4) 0.24084(3) 0.00794(2) 0.02033(14) Uani 1 1 d . . .
Cs1 Cs -0.30684(9) 0.38440(6) 0.21656(5) 0.0390(2) Uani 1 1 d . . .
Cs2 Cs 0.16343(14) 0.56633(7) 0.18091(8) 0.0630(3) Uani 1 1 d . . .
P1 P -0.7049(3) 0.2627(2) -0.17959(16) 0.0235(5) Uani 1 1 d . . .
P2 P -0.2208(3) 0.2557(2) 0.00513(17) 0.0230(5) Uani 1 1 d . . .
S1 S -0.7527(3) 0.3621(2) -0.09437(16) 0.0266(5) Uani 1 1 d . . .
S2 S 0.3965(3) 0.1546(2) 0.23938(16) 0.0268(5) Uani 1 1 d . . .
S3 S 0.1063(3) 0.2962(2) 0.24930(16) 0.0266(5) Uani 1 1 d . . .
S4 S 0.0156(3) 0.0462(2) 0.15540(19) 0.0318(6) Uani 1 1 d . . .
S5 S -0.0427(3) 0.3222(2) 0.08210(17) 0.0266(5) Uani 1 1 d . . .
S6 S -0.5710(3) 0.1455(2) -0.12463(17) 0.0296(6) Uani 1 1 d . . .
S7 S 0.1567(3) 0.1347(2) -0.00543(15) 0.0241(5) Uani 1 1 d . . .
S8 S -0.6597(3) 0.07051(19) 0.06869(16) 0.0239(5) Uani 1 1 d . . .
S9 S -0.3467(3) 0.1522(2) 0.06400(17) 0.0272(5) Uani 1 1 d . . .
S10 S -0.3857(3) 0.3723(2) -0.02097(17) 0.0277(5) Uani 1 1 d . . .
S11 S -0.1494(3) 0.1902(2) -0.08531(18) 0.0332(6) Uani 1 1 d . . .
S12 S -0.6629(3) 0.3491(2) 0.09929(16) 0.0241(5) Uani 1 1 d . . .

loop_
_atom_site_aniso_label
_atom_site_aniso_U_11
_atom_site_aniso_U_22
_atom_site_aniso_U_33
_atom_site_aniso_U_23
_atom_site_aniso_U_13
_atom_site_aniso_U_12
Ta1 0.0225(2) 0.0185(2) 0.0208(2) -0.00106(13) 0.00439(17) 0.00006(13)
Ta2 0.0223(2) 0.0194(2) 0.0195(2) 0.00013(13) 0.00376(17) 0.00137(13)
Cs1 0.0364(4) 0.0382(4) 0.0416(5) -0.0067(3) 0.0038(3) -0.0004(3)
Cs2 0.0843(7) 0.0311(4) 0.0872(8) 0.0048(4) 0.0548(7) 0.0041(4)
P1 0.0271(13) 0.0225(12) 0.0205(13) 0.0007(9) 0.0029(11) 0.0010(9)
P2 0.0235(12) 0.0236(12) 0.0221(13) 0.0004(9) 0.0042(11) 0.0006(9)
S1 0.0312(12) 0.0253(12) 0.0234(13) -0.0002(9) 0.0048(10) 0.0073(9)
S2 0.0281(12) 0.0288(12) 0.0232(12) -0.0013(9) 0.0030(10) 0.0059(9)
S3 0.0274(12) 0.0277(12) 0.0242(13) -0.0031(9) 0.0031(10) 0.0054(9)
S4 0.0340(13) 0.0233(12) 0.0398(16) 0.0010(11) 0.0114(12) -0.0055(10)
S5 0.0256(12) 0.0241(12) 0.0288(14) -0.0036(9) 0.0005(10) 0.0007(9)
S6 0.0356(14) 0.0259(12) 0.0264(13) 0.0000(10) 0.0022(11) 0.0100(10)
S7 0.0254(11) 0.0249(11) 0.0216(12) -0.0028(9) 0.0025(10) 0.0004(9)
S8 0.0251(11) 0.0195(10) 0.0279(13) -0.0002(9) 0.0065(10) 0.0008(8)
S9 0.0233(11) 0.0227(11) 0.0350(15) 0.0050(10) 0.0030(10) 0.0012(9)
S10 0.0281(12) 0.0215(11) 0.0344(15) 0.0051(10) 0.0076(11) 0.0021(9)
S11 0.0318(13) 0.0409(15) 0.0264(14) -0.0081(11) 0.0034(11) 0.0061(11)
S12 0.0273(12) 0.0221(11) 0.0251(13) -0.0044(9) 0.0112(10) -0.0021(9)

loop_
_atom_type_symbol
_atom_type_description
_atom_type_scat_dispersion_real
_atom_type_scat_dispersion_imag
_atom_type_scat_source
P P 0.1023 0.0942 'International Tables Vol C Tables 4.2.6.8 and 6.1.1.4'
S S 0.1246 0.1234 'International Tables Vol C Tables 4.2.6.8 and 6.1.1.4'
Cs Cs -0.3680 2.1192 'International Tables Vol C Tables 4.2.6.8 and 6.1.1.4'
Ta Ta -0.7052 6.5227 'International Tables Vol C Tables 4.2.6.8 and 6.1.1.4'

loop_
_geom_angle_atom_site_label_1
_geom_angle_atom_site_label_2
_geom_angle_atom_site_label_3
_geom_angle
_geom_angle_site_symmetry_1
_geom_angle_site_symmetry_3
_geom_angle_publ_flag
S4 Ta1 S7 93.24(11) . . ?
S4 Ta1 S8 94.15(10) . 1_655 ?
S7 Ta1 S8 48.37(8) . 1_655 ?
S4 Ta1 S3 96.94(11) . . ?
S7 Ta1 S3 156.30(8) . . ?
S8 Ta1 S3 150.84(8) 1_655 . ?
S4 Ta1 S2 102.33(10) . . ?
S7 Ta1 S2 122.53(9) . . ?
S8 Ta1 S2 75.30(9) 1_655 . ?
S3 Ta1 S2 76.01(8) . . ?
S4 Ta1 S5 101.11(10) . . ?
S7 Ta1 S5 84.98(9) . . ?
S8 Ta1 S5 131.74(9) 1_655 . ?
S3 Ta1 S5 72.09(9) . . ?
S2 Ta1 S5 142.23(8) . . ?
S4 Ta1 S12 176.09(10) . 1_655 ?
S7 Ta1 S12 82.89(8) . 1_655 ?
S8 Ta1 S12 83.70(8) 1_655 1_655 ?
S3 Ta1 S12 86.46(9) . 1_655 ?
S2 Ta1 S12 80.32(9) . 1_655 ?
S5 Ta1 S12 78.07(8) . 1_655 ?
S12 Ta2 S9 108.45(10) . . ?
S12 Ta2 S8 95.63(9) . . ?
S9 Ta2 S8 73.13(8) . . ?
S12 Ta2 S10 92.48(9) . . ?
S9 Ta2 S10 76.14(8) . . ?
S8 Ta2 S10 149.23(8) . . ?
S12 Ta2 S7 91.99(9) . 1_455 ?
S9 Ta2 S7 119.60(8) . 1_455 ?
S8 Ta2 S7 48.13(8) . 1_455 ?
S10 Ta2 S7 161.08(9) . 1_455 ?
S12 Ta2 S1 86.96(9) . . ?
S9 Ta2 S1 151.70(9) . . ?
S8 Ta2 S1 130.28(8) . . ?
S10 Ta2 S1 79.69(9) . . ?
S7 Ta2 S1 82.20(9) 1_455 . ?
S12 Ta2 S6 163.25(9) . . ?
S9 Ta2 S6 87.96(9) . . ?
S8 Ta2 S6 92.34(9) . . ?
S10 Ta2 S6 88.13(10) . . ?
S7 Ta2 S6 82.39(9) 1_455 . ?
S1 Ta2 S6 76.67(8) . . ?
S12 Ta2 Cs1 50.93(7) . . ?
S9 Ta2 Cs1 61.08(7) . . ?
S8 Ta2 Cs1 98.19(6) . . ?
S10 Ta2 Cs1 64.81(7) . . ?
S7 Ta2 Cs1 130.58(6) 1_455 . ?
S1 Ta2 Cs1 120.21(6) . . ?
S6 Ta2 Cs1 142.10(7) . . ?
S12 Cs1 S2 91.93(6) . 2 ?
S12 Cs1 S11 134.02(7) . 4_566 ?
S2 Cs1 S11 95.93(7) 2 4_566 ?
S12 Cs1 S5 102.13(6) . . ?
S2 Cs1 S5 121.69(6) 2 . ?
S11 Cs1 S5 111.51(7) 4_566 . ?
S12 Cs1 S4 152.97(6) . 2 ?
S2 Cs1 S4 61.05(6) 2 2 ?
S11 Cs1 S4 56.42(7) 4_566 2 ?
S5 Cs1 S4 92.59(6) . 2 ?
S12 Cs1 S3 144.32(6) . . ?
S2 Cs1 S3 119.06(6) 2 . ?
S11 Cs1 S3 64.29(7) 4_566 . ?
S5 Cs1 S3 47.85(6) . . ?
S4 Cs1 S3 60.43(6) 2 . ?
S12 Cs1 S1 88.43(6) . 3_465 ?
S2 Cs1 S1 53.45(6) 2 3_465 ?
S11 Cs1 S1 131.48(6) 4_566 3_465 ?
S5 Cs1 S1 70.51(6) . 3_465 ?
S4 Cs1 S1 75.16(7) 2 3_465 ?
S3 Cs1 S1 96.13(6) . 3_465 ?
S12 Cs1 S9 62.34(6) . . ?
S2 Cs1 S9 147.82(6) 2 . ?
S11 Cs1 S9 115.70(7) 4_566 . ?
S5 Cs1 S9 53.41(6) . . ?
S4 Cs1 S9 141.95(6) 2 . ?
S3 Cs1 S9 82.28(6) . . ?
S1 Cs1 S9 103.77(6) 3_465 . ?
S12 Cs1 S6 79.31(6) . 4_566 ?
S2 Cs1 S6 76.15(6) 2 4_566 ?
S11 Cs1 S6 59.12(7) 4_566 4_566 ?
S5 Cs1 S6 161.78(6) . 4_566 ?
S4 Cs1 S6 93.71(7) 2 4_566 ?
S3 Cs1 S6 122.69(7) . 4_566 ?
S1 Cs1 S6 127.67(6) 3_465 4_566 ?
S9 Cs1 S6 114.16(6) . 4_566 ?
S12 Cs1 S2 54.24(6) . 1_455 ?
S2 Cs1 S2 119.30(3) 2 1_455 ?
S11 Cs1 S2 83.01(7) 4_566 1_455 ?
S5 Cs1 S2 114.50(6) . 1_455 ?
S4 Cs1 S2 137.89(7) 2 1_455 ?
S3 Cs1 S2 114.61(6) . 1_455 ?
S1 Cs1 S2 142.65(6) 3_465 1_455 ?
S9 Cs1 S2 62.64(6) . 1_455 ?
S6 Cs1 S2 51.52(6) 4_566 1_455 ?
S12 Cs1 S10 54.07(6) . . ?
S2 Cs1 S10 104.12(6) 2 . ?
S11 Cs1 S10 158.44(7) 4_566 . ?
S5 Cs1 S10 50.65(6) . . ?
S4 Cs1 S10 127.99(7) 2 . ?
S3 Cs1 S10 98.40(7) . . ?
S1 Cs1 S10 59.60(5) 3_465 . ?
S9 Cs1 S10 45.82(5) . . ?
S6 Cs1 S10 133.35(6) 4_566 . ?
S2 Cs1 S10 93.80(6) 1_455 . ?
S12 Cs1 P2 73.37(6) . . ?
S2 Cs1 P2 128.84(6) 2 . ?
S11 Cs1 P2 129.71(7) 4_566 . ?
S5 Cs1 P2 29.61(6) . . ?
S4 Cs1 P2 121.80(7) 2 . ?
S3 Cs1 P2 73.29(6) . . ?
S1 Cs1 P2 76.91(6) 3_465 . ?
S9 Cs1 P2 29.49(5) . . ?
S6 Cs1 P2 142.71(6) 4_566 . ?
S2 Cs1 P2 91.54(6) 1_455 . ?
S10 Cs1 P2 28.79(5) . . ?
S11 Cs2 S4 118.08(7) 3_565 2 ?
S11 Cs2 S12 117.85(8) 3_565 1_655 ?
S4 Cs2 S12 123.94(7) 2 1_655 ?
S11 Cs2 S3 167.43(8) 3_565 . ?
S4 Cs2 S3 63.92(6) 2 . ?
S12 Cs2 S3 60.72(7) 1_655 . ?
S11 Cs2 S10 56.23(7) 3_565 3_565 ?
S4 Cs2 S10 170.68(7) 2 3_565 ?
S12 Cs2 S10 62.77(6) 1_655 3_565 ?
S3 Cs2 S10 123.44(6) . 3_565 ?
S11 Cs2 S1 69.26(7) 3_565 3_465 ?
S4 Cs2 S1 79.00(7) 2 3_465 ?
S12 Cs2 S1 118.11(7) 1_655 3_465 ?
S3 Cs2 S1 99.93(6) . 3_465 ?
S10 Cs2 S1 103.95(7) 3_565 3_465 ?
S11 Cs2 S5 120.54(8) 3_565 . ?
S4 Cs2 S5 93.60(7) 2 . ?
S12 Cs2 S5 54.01(6) 1_655 . ?
S3 Cs2 S5 47.57(6) . . ?
S10 Cs2 S5 95.72(7) 3_565 . ?
S1 Cs2 S5 69.67(6) 3_465 . ?
S11 Cs2 P2 29.22(6) 3_565 3_565 ?
S4 Cs2 P2 146.09(6) 2 3_565 ?
S12 Cs2 P2 88.96(6) 1_655 3_565 ?
S3 Cs2 P2 144.77(7) . 3_565 ?
S10 Cs2 P2 30.50(6) 3_565 3_565 ?
S1 Cs2 P2 77.80(7) 3_465 3_565 ?
S5 Cs2 P2 101.07(7) . 3_565 ?
S11 Cs2 S3 62.78(7) 3_565 2 ?
S4 Cs2 S3 55.79(6) 2 2 ?
S12 Cs2 S3 169.61(7) 1_655 2 ?
S3 Cs2 S3 116.12(4) . 2 ?
S10 Cs2 S3 119.01(6) 3_565 2 ?
S1 Cs2 S3 51.70(6) 3_465 2 ?
S5 Cs2 S3 116.07(6) . 2 ?
P2 Cs2 S3 90.35(6) 3_565 2 ?
S11 Cs2 S2 83.35(7) 3_565 2_655 ?
S4 Cs2 S2 106.11(8) 2 2_655 ?
S12 Cs2 S2 83.69(6) 1_655 2_655 ?
S3 Cs2 S2 108.38(6) . 2_655 ?
S10 Cs2 S2 66.95(6) 3_565 2_655 ?
S1 Cs2 S2 150.57(6) 3_465 2_655 ?
S5 Cs2 S2 137.02(6) . 2_655 ?
P2 Cs2 S2 83.50(6) 3_565 2_655 ?
S3 Cs2 S2 106.53(6) 2 2_655 ?
S11 Cs2 Cs1 52.72(5) 3_565 2 ?
S4 Cs2 Cs1 82.83(5) 2 2 ?
S12 Cs2 Cs1 137.09(5) 1_655 2 ?
S3 Cs2 Cs1 137.85(6) . 2 ?
S10 Cs2 Cs1 87.98(5) 3_565 2 ?
S1 Cs2 Cs1 98.14(5) 3_465 2 ?
S5 Cs2 Cs1 167.77(5) . 2 ?
P2 Cs2 Cs1 76.39(4) 3_565 2 ?
S3 Cs2 Cs1 52.47(4) 2 2 ?
S2 Cs2 Cs1 55.02(4) 2_655 2 ?
S11 Cs2 Cs1 120.40(6) 3_565 . ?
S4 Cs2 Cs1 49.58(5) 2 . ?
S12 Cs2 Cs1 97.42(5) 1_655 . ?
S3 Cs2 Cs1 50.15(4) . . ?
S10 Cs2 Cs1 138.93(6) 3_565 . ?
S1 Cs2 Cs1 51.58(5) 3_465 . ?
S5 Cs2 Cs1 47.77(5) . . ?
P2 Cs2 Cs1 125.51(6) 3_565 . ?
S3 Cs2 Cs1 74.63(4) 2 . ?
S2 Cs2 Cs1 150.91(5) 2_655 . ?
Cs1 Cs2 Cs1 124.04(3) 2 . ?
S6 P1 S1 105.80(16) . . ?
S6 P1 S3 112.60(17) . 4_465 ?
S1 P1 S3 114.52(17) . 4_465 ?
S6 P1 S2 113.45(18) . 4_465 ?
S1 P1 S2 110.91(16) . 4_465 ?
S3 P1 S2 99.76(15) 4_465 4_465 ?
S11 P2 S10 115.18(18) . . ?
S11 P2 S5 112.03(18) . . ?
S10 P2 S5 107.34(16) . . ?
S11 P2 S9 113.67(18) . . ?
S10 P2 S9 97.53(16) . . ?
S5 P2 S9 110.09(17) . . ?
S11 P2 Cs2 59.21(12) . 3_565 ?
S10 P2 Cs2 66.98(11) . 3_565 ?
S5 P2 Cs2 96.71(12) . 3_565 ?
S9 P2 Cs2 152.33(13) . 3_565 ?
S11 P2 Cs1 171.28(14) . . ?
S10 P2 Cs1 72.57(12) . . ?
S5 P2 Cs1 60.41(11) . . ?
S9 P2 Cs1 67.64(11) . . ?
Cs2 P2 Cs1 123.89(7) 3_565 . ?
P1 S1 Ta2 89.28(12) . . ?
P1 S1 Cs2 98.76(12) . 3_465 ?
Ta2 S1 Cs2 142.73(10) . 3_465 ?
P1 S1 Cs1 92.09(12) . 3_465 ?
Ta2 S1 Cs1 138.01(10) . 3_465 ?
Cs2 S1 Cs1 78.35(5) 3_465 3_465 ?
P1 S2 Ta1 91.15(12) 4_666 . ?
P1 S2 Cs1 100.94(13) 4_666 2_545 ?
Ta1 S2 Cs1 95.44(8) . 2_545 ?
P1 S2 Cs1 94.25(12) 4_666 1_655 ?
Ta1 S2 Cs1 108.13(9) . 1_655 ?
Cs1 S2 Cs1 151.65(8) 2_545 1_655 ?
P1 S2 Cs2 113.58(12) 4_666 2_645 ?
Ta1 S2 Cs2 154.87(10) . 2_645 ?
Cs1 S2 Cs2 84.54(6) 2_545 2_645 ?
Cs1 S2 Cs2 67.41(5) 1_655 2_645 ?
P1 S3 Ta1 91.88(12) 4_666 . ?
P1 S3 Cs2 112.79(13) 4_666 . ?
Ta1 S3 Cs2 102.10(9) . . ?
P1 S3 Cs1 150.74(14) 4_666 . ?
Ta1 S3 Cs1 110.09(8) . . ?
Cs2 S3 Cs1 82.09(6) . . ?
P1 S3 Cs2 91.58(12) 4_666 2_545 ?
Ta1 S3 Cs2 91.77(8) . 2_545 ?
Cs2 S3 Cs2 151.18(8) . 2_545 ?
Cs1 S3 Cs2 69.38(5) . 2_545 ?
Ta1 S4 Cs2 115.44(11) . 2_545 ?
Ta1 S4 Cs1 98.67(10) . 2_545 ?
Cs2 S4 Cs1 84.99(7) 2_545 2_545 ?
P2 S5 Ta1 112.04(13) . . ?
P2 S5 Cs1 89.99(12) . . ?
Ta1 S5 Cs1 113.45(10) . . ?
P2 S5 Cs2 150.52(13) . . ?
Ta1 S5 Cs2 97.19(8) . . ?
Cs1 S5 Cs2 81.42(6) . . ?
P1 S6 Ta2 88.24(12) . . ?
P1 S6 Cs1 96.14(13) . 4_565 ?
Ta2 S6 Cs1 142.72(10) . 4_565 ?
S8 S7 Ta1 66.36(10) 1_655 . ?
S8 S7 Ta2 63.89(10) 1_655 1_655 ?
Ta1 S7 Ta2 85.13(8) . 1_655 ?
S7 S8 Ta2 67.98(10) 1_455 . ?
S7 S8 Ta1 65.27(10) 1_455 1_455 ?
Ta2 S8 Ta1 86.37(8) . 1_455 ?
P2 S9 Ta2 91.83(12) . . ?
P2 S9 Cs1 82.87(11) . . ?
Ta2 S9 Cs1 85.06(8) . . ?
P2 S10 Ta2 90.26(12) . . ?
P2 S10 Cs2 82.52(12) . 3_565 ?
Ta2 S10 Cs2 138.93(11) . 3_565 ?
P2 S10 Cs1 78.64(12) . . ?
Ta2 S10 Cs1 80.59(8) . . ?
Cs2 S10 Cs1 136.16(8) 3_565 . ?
P2 S11 Cs2 91.56(13) . 3_565 ?
P2 S11 Cs1 138.06(15) . 4_565 ?
Cs2 S11 Cs1 77.90(7) 3_565 4_565 ?
Ta2 S12 Ta1 86.58(8) . 1_455 ?
Ta2 S12 Cs1 99.06(9) . . ?
Ta1 S12 Cs1 117.27(9) 1_455 . ?
Ta2 S12 Cs2 159.30(11) . 1_455 ?
Ta1 S12 Cs2 101.03(8) 1_455 1_455 ?
Cs1 S12 Cs2 94.51(7) . 1_455 ?

loop_
_geom_bond_atom_site_label_1
_geom_bond_atom_site_label_2
_geom_bond_distance
_geom_bond_site_symmetry_2
_geom_bond_publ_flag
Ta1 S4 2.192(3) . ?
Ta1 S7 2.514(3) . ?
Ta1 S8 2.536(3) 1_655 ?
Ta1 S3 2.551(3) . ?
Ta1 S2 2.564(3) . ?
Ta1 S5 2.572(3) . ?
Ta1 S12 2.740(3) 1_655 ?
Ta2 S12 2.255(3) . ?
Ta2 S9 2.490(3) . ?
Ta2 S8 2.495(3) . ?
Ta2 S10 2.563(3) . ?
Ta2 S7 2.576(3) 1_455 ?
Ta2 S1 2.588(3) . ?
Ta2 S6 2.629(3) . ?
Ta2 Cs1 4.4526(15) . ?
Cs1 S12 3.500(3) . ?
Cs1 S2 3.581(3) 2 ?
Cs1 S11 3.629(3) 4_566 ?
Cs1 S5 3.649(3) . ?
Cs1 S4 3.724(3) 2 ?
Cs1 S3 3.778(3) . ?
Cs1 S1 3.899(3) 3_465 ?
Cs1 S9 3.912(3) . ?
Cs1 S6 3.917(3) 4_566 ?
Cs1 S2 3.957(3) 1_455 ?
Cs1 S10 4.084(3) . ?
Cs1 P2 4.197(3) . ?
Cs2 S11 3.462(4) 3_565 ?
Cs2 S4 3.486(3) 2 ?
Cs2 S12 3.530(3) 1_655 ?
Cs2 S3 3.642(3) . ?
Cs2 S10 3.739(3) 3_565 ?
Cs2 S1 3.816(3) 3_465 ?
Cs2 S5 3.821(3) . ?
Cs2 P2 4.028(3) 3_565 ?
Cs2 S3 4.047(3) 2 ?
Cs2 S2 4.076(3) 2_655 ?
Cs2 Cs1 4.4588(16) 2 ?
P1 S6 2.026(4) . ?
P1 S1 2.031(4) . ?
P1 S3 2.052(4) 4_465 ?
P1 S2 2.067(4) 4_465 ?
P2 S11 1.967(4) . ?
P2 S10 2.062(4) . ?
P2 S5 2.073(4) . ?
P2 S9 2.082(4) . ?
P2 Cs2 4.028(3) 3_565 ?
S1 Cs2 3.816(3) 3_465 ?
S1 Cs1 3.899(3) 3_465 ?
S2 P1 2.067(4) 4_666 ?
S2 Cs1 3.581(3) 2_545 ?
S2 Cs1 3.957(3) 1_655 ?
S2 Cs2 4.076(3) 2_645 ?
S3 P1 2.052(4) 4_666 ?
S3 Cs2 4.047(3) 2_545 ?
S4 Cs2 3.486(3) 2_545 ?
S4 Cs1 3.724(3) 2_545 ?
S6 Cs1 3.917(3) 4_565 ?
S7 S8 2.069(4) 1_655 ?
S7 Ta2 2.576(3) 1_655 ?
S8 S7 2.069(4) 1_455 ?
S8 Ta1 2.536(3) 1_455 ?
S10 Cs2 3.739(3) 3_565 ?
S11 Cs2 3.462(3) 3_565 ?
S11 Cs1 3.629(3) 4_565 ?
S12 Ta1 2.740(3) 1_455 ?
S12 Cs2 3.530(3) 1_455 ?
